data_7705800
loop_
_publ_author_name
'Albino, M.'
'Lhoste, J.'
'Body, M.'
'Legein, C.'
'H\'emon-Ribaud, A'
'Maisonneuve, V.'
'Leblanc, M.'

_publ_section_title
;
 Topotactic desolvation and condensation reactions of 3D
 Zn<sub>3</sub>TiF<sub>7</sub>(H<sub>2</sub>O)<sub>2</sub>(taz)<sub>3</sub>&#x00B7;S
 (S = 3H<sub>2</sub>O or C<sub>2</sub>H<sub>5</sub>OH).
;
_journal_issue 48
_journal_name_full 'Dalton transactions (Cambridge, England : 2003)'
_journal_page_first 17758
_journal_page_last 17771
_journal_paper_doi 10.1039/d0dt03391j
_journal_volume 49
_journal_year 2020
_chemical_formula_sum 'C8 H16 F7 N9 O3 Ti Zn3'
_chemical_formula_weight 663.31
_space_group_IT_number 62
_space_group_name_Hall '-P 2ac 2n'
_space_group_name_H-M_alt 'P n m a'
_symmetry_cell_setting orthorhombic
_symmetry_space_group_name_H-M 'P n m a'
_atom_sites_solution_hydrogens geom
_atom_sites_solution_primary direct
_atom_sites_solution_secondary difmap
_audit_creation_method SHELXL-97
_audit_update_record
;
2020-09-09 deposited with the CCDC.	2020-11-20 downloaded from the CCDC.
;
_cell_angle_alpha 90.00
_cell_angle_beta 90.00
_cell_angle_gamma 90.00
_cell_formula_units_Z 4
_cell_length_a 17.020(11)
_cell_length_b 10.292(7)
_cell_length_c 11.213(7)
_cell_measurement_reflns_used 298
_cell_measurement_temperature 296(2)
_cell_measurement_theta_max 23.2
_cell_measurement_theta_min 2.7
_cell_volume 1964(2)
_computing_structure_refinement 'SHELXL-97 (Sheldrick, 2008)'
_computing_structure_solution 'SHELXS-97 (Sheldrick, 2008)'
_diffrn_ambient_temperature 296(2)
_diffrn_detector_area_resol_mean 10.0
_diffrn_measured_fraction_theta_full 1.000
_diffrn_measured_fraction_theta_max 1.000
_diffrn_measurement_device_type 'Bruker APEXII'
_diffrn_measurement_method '\w scans'
_diffrn_radiation_monochromator graphite
_diffrn_radiation_source 'fine-focus sealed tube'
_diffrn_radiation_type MoK\a
_diffrn_radiation_wavelength 0.71073
_diffrn_reflns_av_R_equivalents 0.0940
_diffrn_reflns_av_sigmaI/netI 0.0518
_diffrn_reflns_limit_h_max 22
_diffrn_reflns_limit_h_min -22
_diffrn_reflns_limit_k_max 13
_diffrn_reflns_limit_k_min -13
_diffrn_reflns_limit_l_max 14
_diffrn_reflns_limit_l_min -14
_diffrn_reflns_number 25740
_diffrn_reflns_theta_full 28.23
_diffrn_reflns_theta_max 28.23
_diffrn_reflns_theta_min 2.39
_diffrn_standards_decay_% 0
_diffrn_standards_interval_count 0
_diffrn_standards_number 0
_exptl_absorpt_coefficient_mu 4.109
_exptl_absorpt_correction_T_max 0.745
_exptl_absorpt_correction_T_min 0.639
_exptl_absorpt_correction_type multi-scan
_exptl_absorpt_process_details '(SHELX76; Sheldrick, 2008)'
_exptl_crystal_colour white
_exptl_crystal_density_diffrn 2.243
_exptl_crystal_density_meas ?
_exptl_crystal_density_method 'not measured'
_exptl_crystal_description needle
_exptl_crystal_F_000 1304
_exptl_crystal_size_max 0.167
_exptl_crystal_size_mid 0.093
_exptl_crystal_size_min 0.046
_refine_diff_density_max 0.734
_refine_diff_density_min -0.710
_refine_diff_density_rms 0.164
_refine_ls_extinction_method none
_refine_ls_goodness_of_fit_ref 1.114
_refine_ls_hydrogen_treatment mixed
_refine_ls_matrix_type full
_refine_ls_number_parameters 167
_refine_ls_number_reflns 2560
_refine_ls_number_restraints 4
_refine_ls_restrained_S_all 1.113
_refine_ls_R_factor_all 0.0643
_refine_ls_R_factor_gt 0.0394
_refine_ls_shift/su_max 0.000
_refine_ls_shift/su_mean 0.000
_refine_ls_structure_factor_coef Fsqd
_refine_ls_weighting_details 'calc w=1/[\s^2^(Fo^2^)+(0.0543P)^2^+0.7785P] where P=(Fo^2^+2Fc^2^)/3'
_refine_ls_weighting_scheme calc
_refine_ls_wR_factor_gt 0.1016
_refine_ls_wR_factor_ref 0.1131
_reflns_number_gt 1886
_reflns_number_total 2560
_reflns_threshold_expression >2sigma(I)
_cod_data_source_file d0dt03391j2.cif
_cod_data_source_block cis_Zn3TiF7(H2O)2(taz)3_EtOH
_cod_depositor_comments
;
The following automatic conversions were performed:

data item '_exptl_crystal_density_meas' value 'not measured' was
changed to '?' -- the value is perceived as not measured.

Automatic conversion script
Id: cif_fix_values 7556 2019-12-06 15:28:31Z antanas 

 Adding full bibliography for 7705796--7705801.cif.
;
_cod_original_sg_symbol_H-M Pnma
_cod_database_code 7705800

loop_
_symmetry_equiv_pos_as_xyz
'x, y, z'
'x+1/2, -y+1/2, -z+1/2'
'-x, y+1/2, -z'
'-x+1/2, -y, z+1/2'
'-x, -y, -z'
'-x-1/2, y-1/2, z-1/2'
'x, -y-1/2, z'
'x-1/2, y, -z-1/2'

loop_
_atom_site_label
_atom_site_type_symbol
_atom_site_fract_x
_atom_site_fract_y
_atom_site_fract_z
_atom_site_U_iso_or_equiv
_atom_site_adp_type
_atom_site_occupancy
_atom_site_symmetry_multiplicity
_atom_site_calc_flag
_atom_site_refinement_flags
_atom_site_disorder_assembly
_atom_site_disorder_group
Zn1 Zn 0.12200(4) 0.2500 0.30748(6) 0.01532(18) Uani 1 2 d S . .
Zn2 Zn 0.29956(3) 0.42079(5) 0.37716(4) 0.01670(15) Uani 1 1 d . . .
Ti1 Ti 0.44253(6) 0.7500 0.29718(10) 0.0182(3) Uani 1 2 d S . .
F1 F 0.23546(19) 0.2500 0.3991(3) 0.0190(8) Uani 1 2 d S . .
F2 F 0.37119(14) 0.6145(3) 0.3351(2) 0.0290(6) Uani 1 1 d . . .
F3 F 0.3966(3) 0.7500 0.1443(3) 0.0388(11) Uani 1 2 d S . .
F4 F 0.51452(18) 0.8719(3) 0.2470(3) 0.0472(9) Uani 1 1 d . . .
F5 F 0.4775(3) 0.7500 0.4486(4) 0.0547(14) Uani 1 2 d S . .
OW1 O 0.0856(3) 0.3923(7) 0.4327(5) 0.0794(19) Uani 1 1 d D . .
H1WA H 0.061(6) 0.470(5) 0.430(9) 0.17(4) Uiso 1 1 d D . .
H1WB H 0.065(6) 0.357(9) 0.499(6) 0.17(4) Uiso 1 1 d D . .
N1 N -0.10436(19) 0.3177(3) 0.1635(3) 0.0182(8) Uani 1 1 d . . .
C1 C -0.0341(2) 0.3515(4) 0.1987(4) 0.0205(10) Uani 1 1 d . . .
H1 H -0.0181 0.4375 0.2064 0.025 Uiso 1 1 calc R . .
N2 N 0.0126(3) 0.2500 0.2227(5) 0.0182(11) Uani 1 2 d S . .
N3 N 0.23854(19) 0.4676(3) 0.2303(3) 0.0166(7) Uani 1 1 d . . .
N4 N 0.1710(2) 0.3990(4) 0.2020(3) 0.0183(8) Uani 1 1 d . . .
C2 C 0.1533(3) 0.4305(5) 0.0923(4) 0.0208(10) Uani 1 1 d . . .
H2 H 0.1100 0.3977 0.0516 0.025 Uiso 1 1 calc R . .
C3 C 0.2561(3) 0.5356(4) 0.1340(4) 0.0198(9) Uani 1 1 d . . .
H3 H 0.2991 0.5910 0.1286 0.024 Uiso 1 1 calc R . .
N5 N 0.29531(19) 0.4844(4) 0.5444(3) 0.0181(8) Uani 1 1 d . . .
C1E C 0.6755(6) 0.7500 0.0852(11) 0.068(3) Uani 1 2 d S . .
C2E C 0.6144(7) 0.7692(14) -0.0098(12) 0.081(6) Uani 0.50 1 d PD . .
O1E O 0.5623(4) 0.8764(8) 0.0343(7) 0.044(2) Uani 0.50 1 d PD . .

loop_
_atom_site_aniso_label
_atom_site_aniso_U_11
_atom_site_aniso_U_22
_atom_site_aniso_U_33
_atom_site_aniso_U_23
_atom_site_aniso_U_13
_atom_site_aniso_U_12
Zn1 0.0123(3) 0.0201(4) 0.0136(4) 0.000 -0.0005(3) 0.000
Zn2 0.0152(3) 0.0223(3) 0.0127(3) -0.0040(2) -0.00245(19) 0.0047(2)
Ti1 0.0196(5) 0.0192(6) 0.0159(6) 0.000 0.0013(4) 0.000
F1 0.0158(17) 0.0217(18) 0.0194(19) 0.000 -0.0011(14) 0.000
F2 0.0265(14) 0.0301(15) 0.0303(16) 0.0067(13) 0.0030(12) -0.0057(12)
F3 0.049(3) 0.052(3) 0.015(2) 0.000 -0.0047(19) 0.000
F4 0.0406(17) 0.0212(14) 0.080(3) -0.0098(17) 0.0299(17) -0.0069(14)
F5 0.036(3) 0.104(4) 0.025(2) 0.000 -0.008(2) 0.000
OW1 0.041(3) 0.150(5) 0.047(3) -0.060(3) 0.002(2) 0.009(3)
N1 0.0128(17) 0.0163(18) 0.026(2) 0.0009(16) -0.0021(15) 0.0009(14)
C1 0.016(2) 0.016(2) 0.029(3) 0.001(2) 0.0002(19) 0.0008(16)
N2 0.014(2) 0.018(3) 0.023(3) 0.000 -0.003(2) 0.000
N3 0.0153(16) 0.0212(18) 0.0132(18) 0.0012(15) -0.0016(14) -0.0037(15)
N4 0.0155(17) 0.0229(19) 0.0167(18) 0.0035(15) -0.0027(15) -0.0050(15)
C2 0.020(2) 0.028(2) 0.014(2) 0.0063(19) -0.0050(17) -0.0037(19)
C3 0.020(2) 0.023(2) 0.016(2) 0.0027(19) -0.0029(17) -0.0055(18)
N5 0.0181(17) 0.0232(19) 0.0130(18) -0.0022(16) 0.0026(14) -0.0041(15)
C1E 0.041(5) 0.074(8) 0.087(8) 0.000 -0.005(5) 0.000
C2E 0.058(7) 0.129(17) 0.054(7) -0.035(15) -0.001(6) -0.001(15)
O1E 0.048(5) 0.039(4) 0.047(5) 0.008(4) -0.002(4) 0.004(4)

loop_
_atom_type_symbol
_atom_type_description
_atom_type_scat_dispersion_real
_atom_type_scat_dispersion_imag
_atom_type_scat_source
C C 0.0033 0.0016 'International Tables Vol C Tables 4.2.6.8 and 6.1.1.4'
H H 0.0000 0.0000 'International Tables Vol C Tables 4.2.6.8 and 6.1.1.4'
N N 0.0061 0.0033 'International Tables Vol C Tables 4.2.6.8 and 6.1.1.4'
O O 0.0106 0.0060 'International Tables Vol C Tables 4.2.6.8 and 6.1.1.4'
F F 0.0171 0.0103 'International Tables Vol C Tables 4.2.6.8 and 6.1.1.4'
Ti Ti 0.2776 0.4457 'International Tables Vol C Tables 4.2.6.8 and 6.1.1.4'
Zn Zn 0.2839 1.4301 'International Tables Vol C Tables 4.2.6.8 and 6.1.1.4'

loop_
_geom_angle_atom_site_label_1
_geom_angle_atom_site_label_2
_geom_angle_atom_site_label_3
_geom_angle
_geom_angle_site_symmetry_1
_geom_angle_site_symmetry_3
_geom_angle_publ_flag
N2 Zn1 N4 95.59(14) . . ?
N2 Zn1 N4 95.59(14) . 7_565 ?
N4 Zn1 N4 93.3(2) . 7_565 ?
N2 Zn1 OW1 92.34(17) . 7_565 ?
N4 Zn1 OW1 171.44(18) . 7_565 ?
N4 Zn1 OW1 89.1(2) 7_565 7_565 ?
N2 Zn1 OW1 92.34(17) . . ?
N4 Zn1 OW1 89.1(2) . . ?
N4 Zn1 OW1 171.45(18) 7_565 . ?
OW1 Zn1 OW1 87.3(4) 7_565 . ?
N2 Zn1 F1 179.05(17) . . ?
N4 Zn1 F1 85.06(12) . . ?
N4 Zn1 F1 85.06(12) 7_565 . ?
OW1 Zn1 F1 86.98(15) 7_565 . ?
OW1 Zn1 F1 86.98(15) . . ?
N5 Zn2 N1 114.77(15) . 8_656 ?
N5 Zn2 N3 132.60(15) . . ?
N1 Zn2 N3 111.31(15) 8_656 . ?
N5 Zn2 F1 98.47(14) . . ?
N1 Zn2 F1 90.43(13) 8_656 . ?
N3 Zn2 F1 91.61(14) . . ?
N5 Zn2 F2 85.98(13) . . ?
N1 Zn2 F2 88.89(12) 8_656 . ?
N3 Zn2 F2 84.36(12) . . ?
F1 Zn2 F2 175.36(12) . . ?
F5 Ti1 F4 93.90(16) . 7_575 ?
F5 Ti1 F4 93.90(16) . . ?
F4 Ti1 F4 85.89(19) 7_575 . ?
F5 Ti1 F3 174.8(2) . . ?
F4 Ti1 F3 89.89(17) 7_575 . ?
F4 Ti1 F3 89.89(17) . . ?
F5 Ti1 F2 90.00(14) . 7_575 ?
F4 Ti1 F2 174.25(14) 7_575 7_575 ?
F4 Ti1 F2 89.64(13) . 7_575 ?
F3 Ti1 F2 86.50(13) . 7_575 ?
F5 Ti1 F2 90.00(14) . . ?
F4 Ti1 F2 89.64(13) 7_575 . ?
F4 Ti1 F2 174.25(14) . . ?
F3 Ti1 F2 86.50(13) . . ?
F2 Ti1 F2 94.59(18) 7_575 . ?
Zn2 F1 Zn2 115.06(16) 7_565 . ?
Zn2 F1 Zn1 114.02(10) 7_565 . ?
Zn2 F1 Zn1 114.02(10) . . ?
Ti1 F2 Zn2 170.48(15) . . ?
Zn1 OW1 H1WA 136(7) . . ?
Zn1 OW1 H1WB 112(7) . . ?
H1WA OW1 H1WB 102.2(10) . . ?
C1 N1 N1 105.5(2) . 7_565 ?
C1 N1 Zn2 132.5(3) . 8_556 ?
N1 N1 Zn2 122.01(10) 7_565 8_556 ?
N1 C1 N2 113.3(4) . . ?
N1 C1 H1 123.3 . . ?
N2 C1 H1 123.3 . . ?
C1 N2 C1 102.5(5) 7_565 . ?
C1 N2 Zn1 128.3(2) 7_565 . ?
C1 N2 Zn1 128.3(2) . . ?
C3 N3 N4 105.7(3) . . ?
C3 N3 Zn2 132.9(3) . . ?
N4 N3 Zn2 119.7(3) . . ?
C2 N4 N3 106.3(3) . . ?
C2 N4 Zn1 128.1(3) . . ?
N3 N4 Zn1 124.8(3) . . ?
N4 C2 N5 112.7(4) . 4_564 ?
N4 C2 H2 123.7 . . ?
N5 C2 H2 123.7 4_564 . ?
N3 C3 N5 112.4(4) . 4_564 ?
N3 C3 H3 123.8 . . ?
N5 C3 H3 123.8 4_564 . ?
C3 N5 C2 102.9(3) 4_565 4_565 ?
C3 N5 Zn2 132.6(3) 4_565 . ?
C2 N5 Zn2 124.4(3) 4_565 . ?
C2E C1E C2E 15.1(11) 7_575 . ?
C2E C2E O1E 137.4(7) 7_575 . ?
C2E C2E C1E 82.4(5) 7_575 . ?
O1E C2E C1E 105.8(8) . . ?
C2E C2E O1E 34.1(3) 7_575 7_575 ?
O1E C2E O1E 103.2(9) . 7_575 ?
C1E C2E O1E 92.1(9) . 7_575 ?
C2E O1E C2E 8.5(6) . 7_575 ?

loop_
_geom_bond_atom_site_label_1
_geom_bond_atom_site_label_2
_geom_bond_distance
_geom_bond_site_symmetry_2
_geom_bond_publ_flag
Zn1 N2 2.090(5) . ?
Zn1 N4 2.109(4) . ?
Zn1 N4 2.109(4) 7_565 ?
Zn1 OW1 2.121(5) 7_565 ?
Zn1 OW1 2.121(5) . ?
Zn1 F1 2.187(4) . ?
Zn2 N5 1.988(4) . ?
Zn2 N1 2.002(3) 8_656 ?
Zn2 N3 2.006(4) . ?
Zn2 F1 2.083(2) . ?
Zn2 F2 2.384(3) . ?
Ti1 F5 1.799(4) . ?
Ti1 F4 1.841(3) 7_575 ?
Ti1 F4 1.842(3) . ?
Ti1 F3 1.884(4) . ?
Ti1 F2 1.897(3) 7_575 ?
Ti1 F2 1.897(3) . ?
F1 Zn2 2.083(2) 7_565 ?
OW1 H1WA 0.9000(12) . ?
OW1 H1WB 0.9000(11) . ?
N1 C1 1.307(5) . ?
N1 N1 1.393(7) 7_565 ?
N1 Zn2 2.002(3) 8_556 ?
C1 N2 1.340(5) . ?
C1 H1 0.9300 . ?
N2 C1 1.340(5) 7_565 ?
N3 C3 1.321(5) . ?
N3 N4 1.385(5) . ?
N4 C2 1.307(5) . ?
C2 N5 1.349(5) 4_564 ?
C2 H2 0.9300 . ?
C3 N5 1.348(5) 4_564 ?
C3 H3 0.9300 . ?
N5 C3 1.348(5) 4_565 ?
N5 C2 1.349(5) 4_565 ?
C1E C2E 1.501(16) 7_575 ?
C1E C2E 1.501(16) . ?
C2E C2E 0.40(3) 7_575 ?
C2E O1E 1.5000(12) . ?
C2E O1E 1.81(2) 7_575 ?
O1E C2E 1.81(2) 7_575 ?
